data_4111620
loop_
_publ_author_name
'Maria Paz Martin-Redondo'
'Ludmila Scoles'
'Brian T. Sterenberg'
'Konstantin A. Udachin'
'Arthur J. Carty'

_publ_contact_author_address
;
Steacie Institute for Molecular Sciences, National Research Council Canada, 
100 Sussex Drive, Ottawa, Ontario, Canada K1A 0R6
;
_publ_contact_author_email acarty@pco-bcp.gc.ca
_publ_contact_author_name 'Arthur J. Carty'
_publ_section_title
;
 Metal-Templated Diyne Cyclodimerization and Cyclotrimerization
;
_journal_name_full 'Journal of the American Chemical Society'
_journal_page_first 5038
_journal_page_last 5039
_journal_paper_doi 10.1021/ja050155c
_journal_volume 127
_journal_year 2005
_chemical_formula_sum 'C29 H22 Cl4 P2 Pt'
_chemical_formula_weight 769.30
_chemical_name_systematic
; 
 ? 
;
_space_group_IT_number 14
_symmetry_cell_setting monoclinic
_symmetry_space_group_name_Hall '-P 2yn'
_symmetry_space_group_name_H-M 'P 1 21/n 1'
_atom_sites_solution_hydrogens geom
_atom_sites_solution_primary direct
_atom_sites_solution_secondary difmap
_audit_creation_method SHELXL-97
_cell_angle_alpha 90.00
_cell_angle_beta 94.205(2)
_cell_angle_gamma 90.00
_cell_formula_units_Z 4
_cell_length_a 13.4455(13)
_cell_length_b 12.6751(12)
_cell_length_c 17.2623(16)
_cell_measurement_temperature 125(2)
_cell_volume 2934.0(5)
_computing_structure_refinement 'SHELXL-97 (Sheldrick, 1997)'
_computing_structure_solution 'SHELXS-97 (Sheldrick, 1990)'
_diffrn_ambient_temperature 125(2)
_diffrn_measured_fraction_theta_full 0.997
_diffrn_measured_fraction_theta_max 0.997
_diffrn_radiation_monochromator graphite
_diffrn_radiation_source 'fine-focus sealed tube'
_diffrn_radiation_type MoK\a
_diffrn_radiation_wavelength 0.71070
_diffrn_reflns_av_R_equivalents 0.0770
_diffrn_reflns_av_sigmaI/netI 0.0737
_diffrn_reflns_limit_h_max 18
_diffrn_reflns_limit_h_min -18
_diffrn_reflns_limit_k_max 17
_diffrn_reflns_limit_k_min -17
_diffrn_reflns_limit_l_max 23
_diffrn_reflns_limit_l_min -23
_diffrn_reflns_number 34120
_diffrn_reflns_theta_full 28.74
_diffrn_reflns_theta_max 28.74
_diffrn_reflns_theta_min 1.86
_exptl_absorpt_coefficient_mu 5.273
_exptl_absorpt_correction_T_max 0.5051
_exptl_absorpt_correction_T_min 0.2597
_exptl_absorpt_correction_type multi-scan
_exptl_absorpt_process_details sadabs
_exptl_crystal_density_diffrn 1.742
_exptl_crystal_F_000 1488
_exptl_crystal_size_max 0.35
_exptl_crystal_size_mid 0.30
_exptl_crystal_size_min 0.15
_refine_diff_density_max 2.560
_refine_diff_density_min -1.030
_refine_diff_density_rms 0.167
_refine_ls_extinction_method none
_refine_ls_goodness_of_fit_ref 0.943
_refine_ls_hydrogen_treatment constr
_refine_ls_matrix_type full
_refine_ls_number_parameters 329
_refine_ls_number_reflns 7575
_refine_ls_number_restraints 12
_refine_ls_restrained_S_all 0.975
_refine_ls_R_factor_all 0.0775
_refine_ls_R_factor_gt 0.0420
_refine_ls_shift/su_max 0.001
_refine_ls_shift/su_mean 0.000
_refine_ls_structure_factor_coef Fsqd
_refine_ls_weighting_details 'calc w=1/[\s^2^(Fo^2^)+(0.0490P)^2^+0.0000P] where P=(Fo^2^+2Fc^2^)/3'
_refine_ls_weighting_scheme calc
_refine_ls_wR_factor_gt 0.0855
_refine_ls_wR_factor_ref 0.0957
_reflns_number_gt 5161
_reflns_number_total 7575
_reflns_threshold_expression >2sigma(I)
_cod_data_source_file ja050155csi20050228_041432.cif
_cod_data_source_block ld57
_cod_database_code 4111620

loop_
_symmetry_equiv_pos_as_xyz
'x, y, z'
'-x+1/2, y+1/2, -z+1/2'
'-x, -y, -z'
'x-1/2, -y-1/2, z-1/2'

loop_
_atom_site_label
_atom_site_type_symbol
_atom_site_fract_x
_atom_site_fract_y
_atom_site_fract_z
_atom_site_U_iso_or_equiv
_atom_site_adp_type
_atom_site_occupancy
_atom_site_symmetry_multiplicity
_atom_site_calc_flag
_atom_site_refinement_flags
_atom_site_disorder_assembly
_atom_site_disorder_group
P1 P 0.54394(11) 0.35222(12) 0.19433(8) 0.0245(3) Uani 1 1 d . . .
P2 P 0.37674(12) 0.25795(12) 0.08186(8) 0.0251(3) Uani 1 1 d . . .
C1 C 0.5157(5) 0.4166(5) 0.1003(3) 0.0284(13) Uani 1 1 d . . .
C2 C 0.5608(4) 0.5110(5) 0.0724(3) 0.0266(13) Uani 1 1 d . . .
C3 C 0.4452(4) 0.3708(5) 0.0501(3) 0.0296(13) Uani 1 1 d . . .
C4 C 0.4268(4) 0.4231(5) -0.0240(3) 0.0298(13) Uani 1 1 d . . .
C5 C 0.6776(4) 0.3338(5) 0.2011(3) 0.0291(13) Uani 1 1 d . . .
C6 C 0.7184(5) 0.2337(5) 0.2089(4) 0.0384(16) Uani 1 1 d . . .
H6 H 0.6762 0.1738 0.2107 0.046 Uiso 1 1 calc R . .
C7 C 0.8214(5) 0.2215(6) 0.2143(5) 0.052(2) Uani 1 1 d . . .
H7 H 0.8495 0.1529 0.2196 0.063 Uiso 1 1 calc R . .
C8 C 0.8822(5) 0.3071(6) 0.2120(5) 0.054(2) Uani 1 1 d . . .
H8 H 0.9525 0.2979 0.2165 0.065 Uiso 1 1 calc R . .
C9 C 0.8426(5) 0.4065(6) 0.2032(4) 0.0449(17) Uani 1 1 d . . .
H9 H 0.8858 0.4655 0.2007 0.054 Uiso 1 1 calc R . .
C10 C 0.7405(5) 0.4217(5) 0.1979(3) 0.0350(15) Uani 1 1 d . . .
H10 H 0.7134 0.4907 0.1921 0.042 Uiso 1 1 calc R . .
C11 C 0.5208(4) 0.4516(5) 0.2663(3) 0.0271(13) Uani 1 1 d . . .
C12 C 0.5707(5) 0.4441(6) 0.3397(3) 0.0388(16) Uani 1 1 d . . .
H12 H 0.6203 0.3916 0.3506 0.047 Uiso 1 1 calc R . .
C13 C 0.5464(6) 0.5155(7) 0.3968(4) 0.052(2) Uani 1 1 d . . .
H13 H 0.5800 0.5114 0.4471 0.063 Uiso 1 1 calc R . .
C14 C 0.4746(6) 0.5916(6) 0.3818(5) 0.055(2) Uani 1 1 d . . .
H14 H 0.4590 0.6396 0.4214 0.067 Uiso 1 1 calc R . .
C15 C 0.4260(6) 0.5979(6) 0.3096(5) 0.056(2) Uani 1 1 d . . .
H15 H 0.3764 0.6504 0.2990 0.067 Uiso 1 1 calc R . .
C16 C 0.4488(5) 0.5277(5) 0.2515(4) 0.0393(16) Uani 1 1 d . . .
H16 H 0.4146 0.5323 0.2015 0.047 Uiso 1 1 calc R . .
C17 C 0.3862(4) 0.1628(5) 0.0056(3) 0.0271(13) Uani 1 1 d . . .
C18 C 0.4699(5) 0.1635(5) -0.0362(3) 0.0348(15) Uani 1 1 d . . .
H18 H 0.5185 0.2175 -0.0276 0.042 Uiso 1 1 calc R . .
C19 C 0.4829(5) 0.0837(6) -0.0918(4) 0.0437(17) Uani 1 1 d . . .
H19 H 0.5403 0.0834 -0.1208 0.052 Uiso 1 1 calc R . .
C20 C 0.4123(6) 0.0075(6) -0.1033(4) 0.0465(18) Uani 1 1 d . . .
H20 H 0.4204 -0.0454 -0.1413 0.056 Uiso 1 1 calc R . .
C21 C 0.3304(6) 0.0052(6) -0.0616(4) 0.0473(18) Uani 1 1 d . . .
H21 H 0.2827 -0.0496 -0.0701 0.057 Uiso 1 1 calc R . .
C22 C 0.3160(5) 0.0827(5) -0.0064(4) 0.0368(15) Uani 1 1 d . . .
H22 H 0.2588 0.0809 0.0227 0.044 Uiso 1 1 calc R . .
C23 C 0.2514(4) 0.3070(4) 0.0789(3) 0.0243(12) Uani 1 1 d . . .
C24 C 0.2171(5) 0.3501(5) 0.1475(3) 0.0346(15) Uani 1 1 d . . .
H24 H 0.2578 0.3461 0.1948 0.041 Uiso 1 1 calc R . .
C25 C 0.1251(5) 0.3978(5) 0.1463(4) 0.0378(16) Uani 1 1 d . . .
H25 H 0.1027 0.4270 0.1926 0.045 Uiso 1 1 calc R . .
C26 C 0.0656(5) 0.4033(6) 0.0780(4) 0.0412(17) Uani 1 1 d . . .
H26 H 0.0018 0.4358 0.0773 0.049 Uiso 1 1 calc R . .
C27 C 0.0982(5) 0.3620(7) 0.0113(4) 0.0490(19) Uani 1 1 d . . .
H27 H 0.0568 0.3667 -0.0356 0.059 Uiso 1 1 calc R . .
C28 C 0.1906(5) 0.3133(5) 0.0106(4) 0.0387(16) Uani 1 1 d . . .
H28 H 0.2119 0.2845 -0.0362 0.046 Uiso 1 1 calc R . .
Cl1 Cl 0.33092(12) 0.07366(13) 0.19795(9) 0.0371(4) Uani 1 1 d . . .
Cl2 Cl 0.52164(12) 0.16240(13) 0.31784(8) 0.0356(4) Uani 1 1 d . . .
Pt1 Pt 0.445332(17) 0.213061(18) 0.197115(12) 0.02408(7) Uani 1 1 d . . .
Cl1A Cl 0.2982(3) 0.6283(4) 0.0513(3) 0.0793(12) Uani 0.59 1 d PD A 1
Cl2A Cl 0.2424(4) 0.8202(4) 0.1250(3) 0.0886(16) Uani 0.59 1 d PD A 1
C1A C 0.2070(5) 0.6919(6) 0.1007(4) 0.077(4) Uani 0.59 1 d PD A 1
H1A1 H 0.1437 0.6932 0.0677 0.092 Uiso 0.59 1 calc PR A 1
H1A2 H 0.1955 0.6522 0.1486 0.092 Uiso 0.59 1 calc PR A 1
Cl1B Cl 0.2529(5) 0.6493(6) 0.0169(4) 0.0793(12) Uani 0.20 1 d PRD A 2
Cl2B Cl 0.2059(5) 0.8373(6) 0.1109(4) 0.0886(16) Uani 0.20 1 d PRD A 2
C1B C 0.2282(5) 0.6915(6) 0.1186(4) 0.077(4) Uani 0.20 1 d PRD A 2
H1B1 H 0.1689 0.6549 0.1363 0.092 Uiso 0.20 1 calc PR A 2
H1B2 H 0.2863 0.6760 0.1553 0.092 Uiso 0.20 1 calc PR A 2
Cl1C Cl 0.2724(5) 0.6055(6) 0.0316(4) 0.0793(12) Uani 0.10 1 d PRD A 3
Cl2C Cl 0.2881(5) 0.7876(6) 0.1465(4) 0.0886(16) Uani 0.10 1 d PRD A 3
C1C C 0.1882(5) 0.7162(6) 0.0853(4) 0.077(4) Uani 0.10 1 d PRD A 3
H1C1 H 0.1528 0.7639 0.0471 0.092 Uiso 0.10 1 calc PR A 3
H1C2 H 0.1392 0.6825 0.1176 0.092 Uiso 0.10 1 calc PR A 3
Cl1D Cl 0.2042(5) 0.6786(6) 0.0000(4) 0.0793(12) Uani 0.11 1 d PRD A 4
Cl2D Cl 0.3285(5) 0.7345(6) 0.1408(4) 0.0886(16) Uani 0.11 1 d PRD A 4
C1D C 0.2070(5) 0.6919(6) 0.1007(4) 0.077(4) Uani 0.11 1 d PRD A 4
H1D1 H 0.1904 0.6234 0.1241 0.092 Uiso 0.11 1 calc PR A 4
H1D2 H 0.1561 0.7440 0.1141 0.092 Uiso 0.11 1 calc PR A 4

loop_
_atom_site_aniso_label
_atom_site_aniso_U_11
_atom_site_aniso_U_22
_atom_site_aniso_U_33
_atom_site_aniso_U_23
_atom_site_aniso_U_13
_atom_site_aniso_U_12
P1 0.0293(8) 0.0236(8) 0.0206(6) 0.0022(6) 0.0019(6) 0.0005(6)
P2 0.0301(8) 0.0220(8) 0.0232(7) 0.0015(6) 0.0023(6) -0.0030(6)
C1 0.036(3) 0.026(3) 0.023(3) 0.005(2) 0.001(2) 0.001(3)
C2 0.031(3) 0.024(3) 0.024(3) 0.001(2) -0.007(2) -0.006(3)
C3 0.034(3) 0.031(3) 0.025(3) 0.003(3) 0.003(2) -0.002(3)
C4 0.028(3) 0.033(4) 0.029(3) 0.002(3) -0.001(2) -0.008(3)
C5 0.030(3) 0.032(4) 0.026(3) 0.000(3) 0.007(2) 0.004(3)
C6 0.032(3) 0.031(4) 0.053(4) 0.001(3) 0.012(3) -0.003(3)
C7 0.039(4) 0.033(4) 0.087(6) 0.000(4) 0.018(4) 0.010(4)
C8 0.029(4) 0.052(5) 0.084(6) 0.002(4) 0.013(4) 0.000(3)
C9 0.029(4) 0.041(4) 0.065(5) -0.002(4) 0.010(3) -0.002(3)
C10 0.037(4) 0.030(4) 0.039(3) -0.001(3) 0.006(3) -0.003(3)
C11 0.028(3) 0.024(3) 0.030(3) -0.003(2) 0.008(2) -0.001(3)
C12 0.052(4) 0.039(4) 0.027(3) -0.001(3) 0.008(3) 0.001(3)
C13 0.062(5) 0.062(6) 0.035(4) -0.013(4) 0.014(3) -0.017(4)
C14 0.058(5) 0.049(5) 0.063(5) -0.026(4) 0.030(4) -0.015(4)
C15 0.037(4) 0.040(5) 0.094(6) -0.024(4) 0.022(4) 0.001(3)
C16 0.029(3) 0.031(4) 0.058(4) -0.007(3) 0.000(3) 0.001(3)
C17 0.034(3) 0.023(3) 0.025(3) -0.001(2) 0.004(2) 0.004(3)
C18 0.033(3) 0.033(4) 0.039(3) 0.000(3) 0.006(3) 0.000(3)
C19 0.040(4) 0.056(5) 0.037(4) -0.005(3) 0.011(3) 0.010(4)
C20 0.055(5) 0.043(5) 0.040(4) -0.017(3) -0.002(3) 0.013(4)
C21 0.048(4) 0.035(4) 0.057(4) -0.016(3) -0.009(4) 0.000(3)
C22 0.038(4) 0.032(4) 0.040(3) -0.006(3) 0.000(3) 0.002(3)
C23 0.028(3) 0.021(3) 0.024(3) 0.002(2) 0.005(2) 0.001(2)
C24 0.037(4) 0.036(4) 0.030(3) -0.003(3) 0.001(3) -0.005(3)
C25 0.042(4) 0.035(4) 0.037(3) -0.007(3) 0.008(3) -0.004(3)
C26 0.034(4) 0.048(5) 0.042(4) 0.000(3) 0.003(3) 0.010(3)
C27 0.051(4) 0.062(5) 0.032(3) 0.002(3) -0.007(3) 0.016(4)
C28 0.046(4) 0.044(4) 0.026(3) -0.001(3) 0.000(3) 0.005(3)
Cl1 0.0403(9) 0.0328(9) 0.0385(8) 0.0081(7) 0.0033(7) -0.0100(7)
Cl2 0.0398(8) 0.0387(9) 0.0280(7) 0.0108(7) 0.0000(6) 0.0011(7)
Pt1 0.02800(12) 0.02239(12) 0.02206(10) 0.00363(10) 0.00324(7) 0.00004(11)
Cl1A 0.069(3) 0.085(3) 0.087(3) 0.005(2) 0.030(2) 0.020(2)
Cl2A 0.110(4) 0.066(3) 0.094(3) -0.015(2) 0.029(3) -0.012(3)
C1A 0.053(7) 0.089(9) 0.091(9) -0.008(7) 0.023(6) -0.016(6)
Cl1B 0.069(3) 0.085(3) 0.087(3) 0.005(2) 0.030(2) 0.020(2)
Cl2B 0.110(4) 0.066(3) 0.094(3) -0.015(2) 0.029(3) -0.012(3)
C1B 0.053(7) 0.089(9) 0.091(9) -0.008(7) 0.023(6) -0.016(6)
Cl1C 0.069(3) 0.085(3) 0.087(3) 0.005(2) 0.030(2) 0.020(2)
Cl2C 0.110(4) 0.066(3) 0.094(3) -0.015(2) 0.029(3) -0.012(3)
C1C 0.053(7) 0.089(9) 0.091(9) -0.008(7) 0.023(6) -0.016(6)
Cl1D 0.069(3) 0.085(3) 0.087(3) 0.005(2) 0.030(2) 0.020(2)
Cl2D 0.110(4) 0.066(3) 0.094(3) -0.015(2) 0.029(3) -0.012(3)
C1D 0.053(7) 0.089(9) 0.091(9) -0.008(7) 0.023(6) -0.016(6)

loop_
_atom_type_symbol
_atom_type_description
_atom_type_scat_dispersion_real
_atom_type_scat_dispersion_imag
_atom_type_scat_source
C C 0.0033 0.0016 'International Tables Vol C Tables 4.2.6.8 and 6.1.1.4'
H H 0.0000 0.0000 'International Tables Vol C Tables 4.2.6.8 and 6.1.1.4'
P P 0.1023 0.0942 'International Tables Vol C Tables 4.2.6.8 and 6.1.1.4'
Cl Cl 0.1484 0.1585 'International Tables Vol C Tables 4.2.6.8 and 6.1.1.4'
Pt Pt -1.7033 8.3905 'International Tables Vol C Tables 4.2.6.8 and 6.1.1.4'

loop_
_geom_angle_atom_site_label_1
_geom_angle_atom_site_label_2
_geom_angle_atom_site_label_3
_geom_angle
_geom_angle_site_symmetry_1
C5 P1 C11 105.4(3) .
C5 P1 C1 104.8(3) .
C11 P1 C1 105.3(3) .
C5 P1 Pt1 119.4(2) .
C11 P1 Pt1 114.0(2) .
C1 P1 Pt1 106.8(2) .
C23 P2 C17 109.2(3) .
C23 P2 C3 102.4(3) .
C17 P2 C3 104.1(3) .
C23 P2 Pt1 116.42(18) .
C17 P2 Pt1 116.1(2) .
C3 P2 Pt1 106.83(19) .
C3 C1 C2 115.5(5) .
C3 C1 P1 117.5(5) .
C2 C1 P1 126.9(4) .
C4 C2 C1 153.2(6) 3_665
C1 C3 C4 115.6(5) .
C1 C3 P2 119.2(4) .
C4 C3 P2 125.0(4) .
C2 C4 C3 155.6(6) 3_665
C6 C5 C10 119.8(6) .
C6 C5 P1 120.6(5) .
C10 C5 P1 119.6(5) .
C5 C6 C7 119.6(6) .
C8 C7 C6 120.5(7) .
C7 C8 C9 120.4(7) .
C8 C9 C10 120.7(7) .
C9 C10 C5 119.0(6) .
C16 C11 C12 120.1(6) .
C16 C11 P1 120.9(5) .
C12 C11 P1 118.7(5) .
C11 C12 C13 118.4(7) .
C14 C13 C12 121.3(7) .
C15 C14 C13 119.6(7) .
C14 C15 C16 120.2(7) .
C11 C16 C15 120.3(7) .
C18 C17 C22 119.8(6) .
C18 C17 P2 118.8(5) .
C22 C17 P2 121.1(5) .
C17 C18 C19 119.7(6) .
C20 C19 C18 119.2(6) .
C19 C20 C21 121.4(7) .
C20 C21 C22 120.4(7) .
C21 C22 C17 119.4(6) .
C28 C23 C24 118.8(6) .
C28 C23 P2 122.6(5) .
C24 C23 P2 118.3(4) .
C25 C24 C23 120.4(6) .
C26 C25 C24 120.1(6) .
C27 C26 C25 120.0(6) .
C26 C27 C28 121.4(6) .
C27 C28 C23 119.4(6) .
P2 Pt1 P1 89.22(5) .
P2 Pt1 Cl1 88.21(5) .
P1 Pt1 Cl1 175.84(6) .
P2 Pt1 Cl2 178.33(6) .
P1 Pt1 Cl2 90.79(6) .
Cl1 Pt1 Cl2 91.87(6) .
Cl2A C1A Cl1A 111.2(5) .
Cl2B C1B Cl1B 104.6 .
Cl2C C1C Cl1C 100.8 .
Cl1D C1D Cl2D 111.3 .

loop_
_geom_bond_atom_site_label_1
_geom_bond_atom_site_label_2
_geom_bond_distance
_geom_bond_site_symmetry_2
P1 C5 1.808(6) .
P1 C11 1.812(6) .
P1 C1 1.832(6) .
P1 Pt1 2.2093(16) .
P2 C23 1.793(6) .
P2 C17 1.797(6) .
P2 C3 1.808(6) .
P2 Pt1 2.2053(15) .
C1 C3 1.366(8) .
C1 C2 1.441(8) .
C2 C4 1.201(8) 3_665
C3 C4 1.445(8) .
C4 C2 1.201(8) 3_665
C5 C6 1.384(9) .
C5 C10 1.402(9) .
C6 C7 1.390(9) .
C7 C8 1.360(10) .
C8 C9 1.372(10) .
C9 C10 1.382(9) .
C11 C16 1.377(8) .
C11 C12 1.393(8) .
C12 C13 1.395(10) .
C13 C14 1.376(11) .
C14 C15 1.367(11) .
C15 C16 1.391(10) .
C17 C18 1.381(8) .
C17 C22 1.391(9) .
C18 C19 1.414(9) .
C19 C20 1.358(10) .
C20 C21 1.360(10) .
C21 C22 1.391(9) .
C23 C28 1.388(8) .
C23 C24 1.412(8) .
C24 C25 1.376(9) .
C25 C26 1.378(9) .
C26 C27 1.367(9) .
C27 C28 1.387(9) .
Cl1 Pt1 2.3435(16) .
Cl2 Pt1 2.3440(14) .
Cl1A C1A 1.742(8) .
Cl2A C1A 1.737(9) .
Cl1B C1B 1.8878 .
Cl2B C1B 1.8753 .
Cl1C C1C 2.0648 .
Cl2C C1C 1.8792 .
Cl1D C1D 1.7447 .
Cl2D C1D 1.8088 .
